data_4510204
loop_
_publ_author_name
'F\'elix-Sonda, Brenda C.'
'Rivera-Islas, Jes\'us'
'Herrera-Ruiz, Dea'
'Morales-Rojas, Hugo'
'H\"opfl, Herbert'

_publ_section_title
;
 Nitazoxanide Cocrystals in Combination with Succinic, Glutaric, and
 2,5-Dihydroxybenzoic Acid
;
_journal_issue 3
_journal_name_full 'Crystal Growth &amp; Design'
_journal_page_first 1086
_journal_paper_doi 10.1021/cg4015916
_journal_volume 14
_journal_year 2014
_chemical_formula_moiety 'C12 H9 N3 O5 S, C7 H6 O4, C2 H3 N'
_chemical_formula_sum 'C21 H18 N4 O9 S'
_chemical_formula_weight 502.45
_chemical_name_systematic
; 
 ? 
;
_space_group_IT_number 2
_symmetry_cell_setting triclinic
_symmetry_space_group_name_Hall '-P 1'
_symmetry_space_group_name_H-M 'P -1'
_atom_sites_solution_hydrogens geom
_atom_sites_solution_primary direct
_atom_sites_solution_secondary difmap
_audit_creation_method SHELXL-97
_cell_angle_alpha 83.123(3)
_cell_angle_beta 84.660(3)
_cell_angle_gamma 82.833(4)
_cell_formula_units_Z 2
_cell_length_a 7.5051(14)
_cell_length_b 11.468(2)
_cell_length_c 13.694(3)
_cell_measurement_reflns_used 2942
_cell_measurement_temperature 293(2)
_cell_measurement_theta_max 25.63
_cell_measurement_theta_min 2.21
_cell_volume 1157.3(4)
_computing_cell_refinement 'Bruker SAINT'
_computing_data_collection 'Bruker SMART'
_computing_data_reduction 'Bruker SAINT'
_computing_molecular_graphics 'Bruker SHELXTL'
_computing_publication_material 'Bruker SHELXTL'
_computing_structure_refinement 'SHELXL-97 (Sheldrick, 1997)'
_computing_structure_solution 'SHELXS-97 (Sheldrick, 1990)'
_diffrn_ambient_temperature 293(2)
_diffrn_measured_fraction_theta_full 0.998
_diffrn_measured_fraction_theta_max 0.998
_diffrn_measurement_device_type 'CCD area detector'
_diffrn_measurement_method 'phi and omega scans'
_diffrn_radiation_monochromator graphite
_diffrn_radiation_source 'fine-focus sealed tube'
_diffrn_radiation_type MoK\a
_diffrn_radiation_wavelength 0.71073
_diffrn_reflns_av_R_equivalents 0.0630
_diffrn_reflns_av_sigmaI/netI 0.0815
_diffrn_reflns_limit_h_max 8
_diffrn_reflns_limit_h_min -8
_diffrn_reflns_limit_k_max 13
_diffrn_reflns_limit_k_min -13
_diffrn_reflns_limit_l_max 16
_diffrn_reflns_limit_l_min -16
_diffrn_reflns_number 11279
_diffrn_reflns_theta_full 25.00
_diffrn_reflns_theta_max 25.00
_diffrn_reflns_theta_min 1.80
_exptl_absorpt_coefficient_mu 0.200
_exptl_absorpt_correction_T_max 0.97
_exptl_absorpt_correction_T_min 0.91
_exptl_absorpt_correction_type multi-scan
_exptl_absorpt_process_details SADABS
_exptl_crystal_colour yellow
_exptl_crystal_density_diffrn 1.442
_exptl_crystal_density_method 'not measured'
_exptl_crystal_description needle
_exptl_crystal_F_000 520
_exptl_crystal_size_max 0.47
_exptl_crystal_size_mid 0.19
_exptl_crystal_size_min 0.16
_refine_diff_density_max 0.231
_refine_diff_density_min -0.301
_refine_diff_density_rms 0.049
_refine_ls_extinction_method none
_refine_ls_goodness_of_fit_ref 1.037
_refine_ls_hydrogen_treatment mixed
_refine_ls_matrix_type full
_refine_ls_number_parameters 330
_refine_ls_number_reflns 4062
_refine_ls_number_restraints 4
_refine_ls_restrained_S_all 1.037
_refine_ls_R_factor_all 0.1062
_refine_ls_R_factor_gt 0.0657
_refine_ls_shift/su_max 0.000
_refine_ls_shift/su_mean 0.000
_refine_ls_structure_factor_coef Fsqd
_refine_ls_weighting_details 'calc w=1/[\s^2^(Fo^2^)+(0.0467P)^2^+0.0000P] where P=(Fo^2^+2Fc^2^)/3'
_refine_ls_weighting_scheme calc
_refine_ls_wR_factor_gt 0.1183
_refine_ls_wR_factor_ref 0.1328
_reflns_number_gt 2731
_reflns_number_total 4062
_reflns_threshold_expression >2sigma(I)
_cod_data_source_file cg4015916_si_002.cif
_cod_data_source_block brenzwem
_cod_depositor_comments
;
The following automatic conversions were performed:

'_symmetry_cell_setting' value 'Triclinic' changed to 'triclinic'
according to
/usr/data/users/saulius/crontab/automatic-downloads/current/ACS/lib/dictionaries/cif_core.dic
dictionary named 'cif_core.dic' version 2.4.2 from 2011-04-26.

Automatic conversion script
Id: cif_fix_values 2281 2013-09-26 08:29:07Z andrius 
;
_cod_original_sg_symbol_H-M P-1
_cod_database_code 4510204

loop_
_symmetry_equiv_pos_as_xyz
'x, y, z'
'-x, -y, -z'

loop_
_atom_site_label
_atom_site_type_symbol
_atom_site_fract_x
_atom_site_fract_y
_atom_site_fract_z
_atom_site_U_iso_or_equiv
_atom_site_adp_type
_atom_site_occupancy
_atom_site_symmetry_multiplicity
_atom_site_calc_flag
_atom_site_refinement_flags
C1 C 0.7279(4) 0.5313(3) 0.8910(2) 0.0428(8) Uani 1 1 d .
C2 C 0.8255(4) 0.4223(3) 0.9107(2) 0.0386(8) Uani 1 1 d .
C3 C 0.8559(4) 0.3816(3) 1.0092(2) 0.0438(8) Uani 1 1 d .
H3 H 0.9223 0.3087 1.0245 0.053 Uiso 1 1 calc R
C4 C 0.7875(5) 0.4496(3) 1.0828(2) 0.0525(9) Uani 1 1 d .
H4 H 0.8075 0.4222 1.1480 0.063 Uiso 1 1 calc R
C5 C 0.6899(5) 0.5576(3) 1.0614(3) 0.0586(10) Uani 1 1 d .
H5 H 0.6434 0.6025 1.1121 0.070 Uiso 1 1 calc R
C6 C 0.6608(5) 0.5996(3) 0.9651(3) 0.0525(9) Uani 1 1 d .
H6 H 0.5965 0.6733 0.9503 0.063 Uiso 1 1 calc R
O7 O 0.6868(3) 0.56922(19) 0.79358(17) 0.0529(6) Uani 1 1 d .
C8 C 0.7851(5) 0.6510(3) 0.7423(3) 0.0549(10) Uani 1 1 d .
O9 O 0.8956(4) 0.6945(2) 0.7780(2) 0.0717(8) Uani 1 1 d .
C10 C 0.7373(6) 0.6747(3) 0.6381(3) 0.0822(13) Uani 1 1 d .
H10A H 0.8043 0.7353 0.6039 0.123 Uiso 1 1 calc R
H10B H 0.6107 0.7003 0.6368 0.123 Uiso 1 1 calc R
H10C H 0.7659 0.6037 0.6063 0.123 Uiso 1 1 calc R
C11 C 0.9002(4) 0.3476(3) 0.8308(2) 0.0378(8) Uani 1 1 d .
O12 O 0.9635(3) 0.38547(19) 0.75038(16) 0.0560(7) Uani 1 1 d .
N13 N 0.8938(4) 0.2283(2) 0.85526(18) 0.0395(7) Uani 1 1 d D
H13 H 0.843(4) 0.201(3) 0.9087(12) 0.059 Uiso 1 1 d D
C14 C 0.9512(4) 0.1439(3) 0.7930(2) 0.0340(7) Uani 1 1 d .
S15 S 1.04981(11) 0.17677(7) 0.67629(6) 0.0429(3) Uani 1 1 d .
C16 C 1.0681(4) 0.0274(3) 0.6670(2) 0.0412(8) Uani 1 1 d .
C17 C 0.9999(4) -0.0353(3) 0.7480(2) 0.0424(8) Uani 1 1 d .
H17 H 0.9986 -0.1169 0.7534 0.051 Uiso 1 1 calc R
N18 N 0.9324(3) 0.0326(2) 0.82173(17) 0.0378(6) Uani 1 1 d .
N19 N 1.1558(4) -0.0193(3) 0.5802(2) 0.0585(8) Uani 1 1 d .
O20 O 1.2079(4) 0.0520(3) 0.51320(18) 0.0789(9) Uani 1 1 d .
O21 O 1.1732(4) -0.1261(3) 0.57693(19) 0.0861(9) Uani 1 1 d .
O22 O 0.2403(3) 0.0587(2) 1.00823(15) 0.0535(6) Uani 1 1 d D
H22 H 0.186(4) 0.027(3) 1.0588(15) 0.080 Uiso 1 1 d D
C23 C 0.2981(4) -0.0208(3) 0.9478(2) 0.0390(8) Uani 1 1 d .
O24 O 0.2743(3) -0.1250(2) 0.96670(15) 0.0520(6) Uani 1 1 d .
C25 C 0.3919(4) 0.0259(3) 0.8551(2) 0.0366(8) Uani 1 1 d .
C26 C 0.4494(4) -0.0496(3) 0.7818(2) 0.0415(8) Uani 1 1 d .
O27 O 0.4228(3) -0.1658(2) 0.79165(16) 0.0593(7) Uani 1 1 d D
H27 H 0.373(5) -0.179(3) 0.8488(11) 0.089 Uiso 1 1 d D
C28 C 0.5339(4) -0.0033(3) 0.6938(2) 0.0477(9) Uani 1 1 d .
H28 H 0.5711 -0.0522 0.6445 0.057 Uiso 1 1 calc R
C29 C 0.5635(4) 0.1134(3) 0.6784(2) 0.0435(8) Uani 1 1 d .
H29 H 0.6204 0.1427 0.6188 0.052 Uiso 1 1 calc R
C30 C 0.5093(4) 0.1878(3) 0.7508(2) 0.0397(8) Uani 1 1 d .
O31 O 0.5372(3) 0.3045(2) 0.73975(16) 0.0610(7) Uani 1 1 d D
H31 H 0.588(5) 0.325(3) 0.6843(13) 0.092 Uiso 1 1 d D
C32 C 0.4251(4) 0.1441(3) 0.8379(2) 0.0411(8) Uani 1 1 d .
H32 H 0.3892 0.1939 0.8867 0.049 Uiso 1 1 calc R
C33 C 0.2640(7) 0.5669(5) 0.6403(3) 0.118(2) Uani 1 1 d .
H33A H 0.3704 0.5247 0.6670 0.177 Uiso 1 1 calc R
H33B H 0.1668 0.5187 0.6534 0.177 Uiso 1 1 calc R
H33C H 0.2322 0.6388 0.6704 0.177 Uiso 1 1 calc R
C34 C 0.2982(5) 0.5947(4) 0.5342(3) 0.0702(12) Uani 1 1 d .
N35 N 0.3308(5) 0.6182(3) 0.4543(3) 0.0881(12) Uani 1 1 d .

loop_
_atom_site_aniso_label
_atom_site_aniso_U_11
_atom_site_aniso_U_22
_atom_site_aniso_U_33
_atom_site_aniso_U_23
_atom_site_aniso_U_13
_atom_site_aniso_U_12
C1 0.045(2) 0.035(2) 0.049(2) 0.0008(17) -0.0020(17) -0.0135(16)
C2 0.0416(19) 0.036(2) 0.038(2) -0.0026(16) 0.0086(16) -0.0129(15)
C3 0.051(2) 0.037(2) 0.042(2) 0.0014(16) 0.0061(17) -0.0131(16)
C4 0.071(3) 0.049(2) 0.038(2) -0.0049(18) 0.0024(19) -0.016(2)
C5 0.068(3) 0.055(3) 0.057(3) -0.023(2) 0.015(2) -0.021(2)
C6 0.057(2) 0.032(2) 0.067(3) -0.0087(19) 0.008(2) -0.0066(16)
O7 0.0635(16) 0.0403(14) 0.0535(15) 0.0074(12) -0.0072(13) -0.0107(12)
C8 0.068(3) 0.036(2) 0.055(3) 0.0032(19) 0.010(2) -0.0005(19)
O9 0.084(2) 0.0582(18) 0.075(2) 0.0063(14) 0.0003(16) -0.0340(15)
C10 0.122(4) 0.063(3) 0.057(3) 0.011(2) -0.004(3) -0.014(3)
C11 0.0389(19) 0.036(2) 0.037(2) 0.0056(16) 0.0020(16) -0.0116(15)
O12 0.0755(17) 0.0470(15) 0.0403(14) 0.0054(12) 0.0192(13) -0.0145(12)
N13 0.0552(18) 0.0314(16) 0.0294(15) -0.0002(13) 0.0098(13) -0.0085(13)
C14 0.0340(17) 0.038(2) 0.0274(17) -0.0005(15) 0.0052(14) -0.0031(15)
S15 0.0512(5) 0.0449(5) 0.0296(5) 0.0003(4) 0.0090(4) -0.0076(4)
C16 0.045(2) 0.047(2) 0.0318(18) -0.0060(16) 0.0031(16) -0.0071(16)
C17 0.047(2) 0.041(2) 0.040(2) -0.0082(17) 0.0015(16) -0.0055(16)
N18 0.0446(16) 0.0349(16) 0.0323(15) -0.0028(13) 0.0057(13) -0.0055(12)
N19 0.065(2) 0.073(3) 0.0373(19) -0.0174(18) 0.0100(16) -0.0048(19)
O20 0.103(2) 0.088(2) 0.0383(16) -0.0040(15) 0.0275(15) -0.0118(17)
O21 0.119(2) 0.073(2) 0.0654(19) -0.0329(16) 0.0224(17) -0.0053(18)
O22 0.0803(18) 0.0432(15) 0.0336(14) -0.0017(12) 0.0195(13) -0.0133(12)
C23 0.043(2) 0.042(2) 0.0310(19) -0.0031(16) 0.0005(15) -0.0045(17)
O24 0.0761(17) 0.0379(14) 0.0393(14) -0.0001(11) 0.0146(12) -0.0146(12)
C25 0.0387(19) 0.040(2) 0.0293(18) 0.0012(15) 0.0008(15) -0.0062(15)
C26 0.043(2) 0.040(2) 0.040(2) -0.0018(16) 0.0009(16) -0.0051(16)
O27 0.0832(19) 0.0416(15) 0.0500(16) -0.0079(13) 0.0173(14) -0.0093(13)
C28 0.053(2) 0.055(2) 0.0319(19) -0.0087(17) 0.0143(17) -0.0031(18)
C29 0.0417(19) 0.055(2) 0.0305(18) 0.0037(17) 0.0078(15) -0.0061(17)
C30 0.0429(19) 0.045(2) 0.0291(18) 0.0009(16) 0.0076(15) -0.0079(16)
O31 0.0890(19) 0.0462(16) 0.0448(15) 0.0015(13) 0.0216(14) -0.0219(13)
C32 0.050(2) 0.042(2) 0.0304(18) -0.0065(15) 0.0058(16) -0.0055(16)
C33 0.121(4) 0.144(5) 0.062(3) 0.029(3) 0.039(3) 0.016(3)
C34 0.080(3) 0.065(3) 0.055(3) 0.010(2) 0.021(2) -0.003(2)
N35 0.129(3) 0.071(3) 0.054(2) 0.005(2) 0.019(2) -0.003(2)

loop_
_atom_type_symbol
_atom_type_description
_atom_type_scat_dispersion_real
_atom_type_scat_dispersion_imag
_atom_type_scat_source
C C 0.0033 0.0016 'International Tables Vol C Tables 4.2.6.8 and 6.1.1.4'
H H 0.0000 0.0000 'International Tables Vol C Tables 4.2.6.8 and 6.1.1.4'
N N 0.0061 0.0033 'International Tables Vol C Tables 4.2.6.8 and 6.1.1.4'
O O 0.0106 0.0060 'International Tables Vol C Tables 4.2.6.8 and 6.1.1.4'
S S 0.1246 0.1234 'International Tables Vol C Tables 4.2.6.8 and 6.1.1.4'

loop_
_geom_angle_atom_site_label_1
_geom_angle_atom_site_label_2
_geom_angle_atom_site_label_3
_geom_angle
C6 C1 C2 121.6(3)
C6 C1 O7 119.6(3)
C2 C1 O7 118.7(3)
C1 C2 C3 118.3(3)
C1 C2 C11 122.1(3)
C3 C2 C11 119.5(3)
C4 C3 C2 119.8(3)
C3 C4 C5 120.8(3)
C4 C5 C6 120.1(3)
C5 C6 C1 119.3(3)
C8 O7 C1 117.0(3)
O9 C8 O7 122.8(3)
O9 C8 C10 126.4(4)
O7 C8 C10 110.8(3)
O12 C11 N13 120.7(3)
O12 C11 C2 124.7(3)
N13 C11 C2 114.6(3)
C14 N13 C11 124.6(3)
N18 C14 N13 120.1(3)
N18 C14 S15 117.2(2)
N13 C14 S15 122.7(2)
C14 S15 C16 86.12(15)
C17 C16 N19 126.3(3)
C17 C16 S15 113.5(2)
N19 C16 S15 120.1(3)
C16 C17 N18 113.4(3)
C14 N18 C17 109.8(2)
O21 N19 O20 124.1(3)
O21 N19 C16 118.9(3)
O20 N19 C16 117.0(3)
O24 C23 O22 122.7(3)
O24 C23 C25 122.8(3)
O22 C23 C25 114.5(3)
C32 C25 C26 119.1(3)
C32 C25 C23 121.4(3)
C26 C25 C23 119.5(3)
O27 C26 C28 117.9(3)
O27 C26 C25 123.4(3)
C28 C26 C25 118.7(3)
C29 C28 C26 121.1(3)
C28 C29 C30 120.4(3)
C32 C30 O31 117.8(3)
C32 C30 C29 119.4(3)
O31 C30 C29 122.9(3)
C30 C32 C25 121.3(3)
N35 C34 C33 176.8(5)

loop_
_geom_bond_atom_site_label_1
_geom_bond_atom_site_label_2
_geom_bond_distance
C1 C6 1.376(4)
C1 C2 1.378(4)
C1 O7 1.403(4)
C2 C3 1.404(4)
C2 C11 1.495(4)
C3 C4 1.371(4)
C4 C5 1.372(5)
C5 C6 1.376(5)
O7 C8 1.355(4)
C8 O9 1.188(4)
C8 C10 1.490(5)
C11 O12 1.211(3)
C11 N13 1.375(4)
N13 C14 1.369(4)
C14 N18 1.311(3)
C14 S15 1.718(3)
S15 C16 1.720(3)
C16 C17 1.343(4)
C16 N19 1.433(4)
C17 N18 1.370(4)
N19 O21 1.221(4)
N19 O20 1.223(3)
O22 C23 1.311(4)
C23 O24 1.225(3)
C23 C25 1.469(4)
C25 C32 1.397(4)
C25 C26 1.406(4)
C26 O27 1.361(4)
C26 C28 1.388(4)
C28 C29 1.372(4)
C29 C30 1.386(4)
C30 C32 1.367(4)
C30 O31 1.368(4)
C33 C34 1.455(5)
C34 N35 1.107(4)

loop_
_geom_torsion_atom_site_label_1
_geom_torsion_atom_site_label_2
_geom_torsion_atom_site_label_3
_geom_torsion_atom_site_label_4
_geom_torsion
C6 C1 C2 C3 -0.1(5)
O7 C1 C2 C3 -175.9(3)
C6 C1 C2 C11 -179.5(3)
O7 C1 C2 C11 4.7(4)
C1 C2 C3 C4 0.6(5)
C11 C2 C3 C4 -179.9(3)
C2 C3 C4 C5 -0.3(5)
C3 C4 C5 C6 -0.6(5)
C4 C5 C6 C1 1.1(5)
C2 C1 C6 C5 -0.8(5)
O7 C1 C6 C5 175.0(3)
C6 C1 O7 C8 80.7(4)
C2 C1 O7 C8 -103.4(3)
C1 O7 C8 O9 -3.7(5)
C1 O7 C8 C10 175.1(3)
C1 C2 C11 O12 38.0(5)
C3 C2 C11 O12 -141.4(3)
C1 C2 C11 N13 -142.4(3)
C3 C2 C11 N13 38.2(4)
O12 C11 N13 C14 -1.8(5)
C2 C11 N13 C14 178.6(3)
C11 N13 C14 N18 -177.1(3)
C11 N13 C14 S15 3.2(4)
N18 C14 S15 C16 -0.6(2)
N13 C14 S15 C16 179.2(3)
C14 S15 C16 C17 0.8(2)
C14 S15 C16 N19 -177.0(3)
N19 C16 C17 N18 176.7(3)
S15 C16 C17 N18 -1.0(4)
N13 C14 N18 C17 -179.6(3)
S15 C14 N18 C17 0.1(3)
C16 C17 N18 C14 0.5(4)
C17 C16 N19 O21 -0.3(5)
S15 C16 N19 O21 177.2(3)
C17 C16 N19 O20 179.3(3)
S15 C16 N19 O20 -3.2(4)
O24 C23 C25 C32 -176.6(3)
O22 C23 C25 C32 4.0(4)
O24 C23 C25 C26 3.5(5)
O22 C23 C25 C26 -175.8(3)
C32 C25 C26 O27 -179.8(3)
C23 C25 C26 O27 0.0(5)
C32 C25 C26 C28 -1.4(4)
C23 C25 C26 C28 178.5(3)
O27 C26 C28 C29 179.3(3)
C25 C26 C28 C29 0.8(5)
C26 C28 C29 C30 0.0(5)
C28 C29 C30 C32 -0.3(5)
C28 C29 C30 O31 179.3(3)
O31 C30 C32 C25 -179.9(3)
C29 C30 C32 C25 -0.3(5)
C26 C25 C32 C30 1.1(5)
C23 C25 C32 C30 -178.7(3)
